data_7001899
loop_
_publ_author_name
'Souza, Denise A.'
'Florencio, Antonio S.'
'Soriano, St\'ephane'
'Calvo, Rafael'
'Sartoris, Rosana P.'
'Walkimar de M. Carneiro, Jos\'e'
'Sangregorio, Claudio'
'Novak, Miguel A.'
'Vaz, Maria G. F.'

_publ_section_title
;
 New copper(II)-radical one dimensional chain: Synthesis, crystal
 structure, EPR, magnetic properties and DFT calculations
;
_journal_issue 34
_journal_name_full 'Dalton Transactions'
_journal_page_first 6816
_journal_page_last 6824
_journal_paper_doi 10.1039/b902967b
_journal_year 2009
_chemical_formula_moiety 'C32 H28 Cu F6 N3 O6'
_chemical_formula_sum 'C32 H28 Cu F6 N3 O6'
_chemical_formula_weight 728.11
_chemical_name_common
;bis-4-pyridil-nitronylnitroxide-bis-2-phenyl-
trifluoroacetylacetonate-copper
;
_chemical_name_systematic bis-4-pyridil-nitronylnitroxide-bis-2-phenyl-trifluoroacetylacetonate-copper
_space_group_IT_number 2
_symmetry_cell_setting triclinic
_symmetry_space_group_name_Hall '-P 1'
_symmetry_space_group_name_H-M 'P -1'
_atom_sites_solution_hydrogens geom
_atom_sites_solution_primary direct
_atom_sites_solution_secondary difmap
_audit_creation_method SHELXL-97
_audit_update_record
;
2007-08-17 # Formatted by publCIF
;
_cell_angle_alpha 75.84(3)
_cell_angle_beta 85.05(3)
_cell_angle_gamma 85.44(3)
_cell_formula_units_Z 2
_cell_length_a 10.367(2)
_cell_length_b 11.273(2)
_cell_length_c 14.707(3)
_cell_measurement_reflns_used 7888
_cell_measurement_temperature 293(2)
_cell_measurement_theta_max 26.37
_cell_measurement_theta_min 5.15
_cell_volume 1657.3(6)
_computing_cell_refinement 'DIRAX (Duisenberg, 1992)'
_computing_data_collection 'COLLECT (Enraf-Nonius, 1997-2000.)'
_computing_data_reduction 'EVALCCD (Duisenberg, 2003)'
_computing_molecular_graphics 'XP (ShelxTL), Mercury (CCD)'
_computing_publication_material PublCIF
_computing_structure_refinement 'SHELXL-97 (Sheldrick, 1997)'
_computing_structure_solution 'SHELXS-97 (Sheldrick, 1990)'
_diffrn_ambient_temperature 293(2)
_diffrn_measured_fraction_theta_full 0.977
_diffrn_measured_fraction_theta_max 0.977
_diffrn_measurement_device_type 'Bruker-Nonius Kappa-CCD'
_diffrn_measurement_method ' \f-\w scans'
_diffrn_radiation_monochromator graphite
_diffrn_radiation_source 'fine-focus sealed tube'
_diffrn_radiation_type MoK\a
_diffrn_radiation_wavelength 0.71073
_diffrn_reflns_av_R_equivalents 0.0536
_diffrn_reflns_av_sigmaI/netI 0.0684
_diffrn_reflns_limit_h_max 12
_diffrn_reflns_limit_h_min -12
_diffrn_reflns_limit_k_max 12
_diffrn_reflns_limit_k_min -14
_diffrn_reflns_limit_l_max 18
_diffrn_reflns_limit_l_min -18
_diffrn_reflns_number 16653
_diffrn_reflns_theta_full 26.37
_diffrn_reflns_theta_max 26.37
_diffrn_reflns_theta_min 5.15
_exptl_absorpt_coefficient_mu 0.740
_exptl_absorpt_correction_T_max 0.9231
_exptl_absorpt_correction_T_min 0.8972
_exptl_absorpt_correction_type empirical
_exptl_crystal_colour black
_exptl_crystal_density_diffrn 1.459
_exptl_crystal_density_method 'not measured'
_exptl_crystal_description block
_exptl_crystal_F_000 744
_exptl_crystal_size_max 0.15
_exptl_crystal_size_mid 0.14
_exptl_crystal_size_min 0.11
_refine_diff_density_max 0.390
_refine_diff_density_min -0.411
_refine_diff_density_rms 0.055
_refine_ls_extinction_method none
_refine_ls_goodness_of_fit_ref 1.020
_refine_ls_hydrogen_treatment constr
_refine_ls_matrix_type full
_refine_ls_number_parameters 464
_refine_ls_number_reflns 6622
_refine_ls_number_restraints 5
_refine_ls_restrained_S_all 1.023
_refine_ls_R_factor_all 0.1138
_refine_ls_R_factor_gt 0.0548
_refine_ls_shift/su_max 0.000
_refine_ls_shift/su_mean 0.000
_refine_ls_structure_factor_coef Fsqd
_refine_ls_weighting_details 'calc w=1/[\s^2^(Fo^2^)+(0.0625P)^2^+1.0231P] where P=(Fo^2^+2Fc^2^)/3'
_refine_ls_weighting_scheme calc
_refine_ls_wR_factor_gt 0.1224
_refine_ls_wR_factor_ref 0.1502
_reflns_number_gt 3873
_reflns_number_total 6622
_reflns_threshold_expression >2sigma(I)
_cod_data_source_file b902967b.txt
_cod_data_source_block cur
_cod_original_sg_symbol_H-M P-1
_cod_database_code 7001899

loop_
_symmetry_equiv_pos_as_xyz
'x, y, z'
'-x, -y, -z'

loop_
_atom_site_label
_atom_site_type_symbol
_atom_site_fract_x
_atom_site_fract_y
_atom_site_fract_z
_atom_site_U_iso_or_equiv
_atom_site_adp_type
_atom_site_occupancy
_atom_site_symmetry_multiplicity
_atom_site_calc_flag
_atom_site_refinement_flags
_atom_site_disorder_assembly
_atom_site_disorder_group
Cu1 Cu 0.0000 0.5000 0.0000 0.0550(2) Uani 1 2 d S . .
F1A F 0.2108(9) 0.1309(5) 0.1048(6) 0.108(4) Uani 0.798(12) 1 d P A 1
F1B F 0.0583(5) 0.0233(4) 0.0893(3) 0.0702(17) Uani 0.798(12) 1 d P A 1
F1C F 0.1807(5) 0.0987(4) -0.0286(3) 0.0747(15) Uani 0.798(12) 1 d P A 1
F1D F 0.2380(15) 0.1337(19) 0.033(3) 0.142(19) Uani 0.202(12) 1 d PD A 2
F1E F 0.116(3) 0.099(2) 0.1498(10) 0.119(10) Uani 0.202(12) 1 d PD A 2
F1F F 0.080(4) 0.024(3) 0.044(4) 0.28(4) Uani 0.202(12) 1 d PD A 2
C1 C 0.1208(4) 0.1236(3) 0.0510(3) 0.0573(10) Uani 1 1 d D . .
C2 C 0.0320(4) 0.2404(3) 0.0258(2) 0.0437(8) Uani 1 1 d . A .
O3 O 0.0890(2) 0.3365(2) 0.02345(19) 0.0562(7) Uani 1 1 d . . .
C4 C -0.0935(4) 0.2282(3) 0.0079(3) 0.0515(9) Uani 1 1 d . . .
H4A H -0.1200 0.1495 0.0145 0.062 Uiso 1 1 calc R A .
C5 C -0.1856(3) 0.3281(3) -0.0200(2) 0.0428(8) Uani 1 1 d . A .
O6 O -0.1630(2) 0.4378(2) -0.0257(2) 0.0573(7) Uani 1 1 d . . .
C7 C -0.3160(4) 0.3055(3) -0.0455(2) 0.0462(8) Uani 1 1 d . . .
C8 C -0.4068(4) 0.4038(4) -0.0688(3) 0.0710(12) Uani 1 1 d . A .
H8A H -0.3857 0.4818 -0.0669 0.085 Uiso 1 1 calc R . .
C9 C -0.5287(5) 0.3873(5) -0.0949(4) 0.0933(17) Uani 1 1 d . . .
H9A H -0.5880 0.4543 -0.1099 0.112 Uiso 1 1 calc R A .
C10 C -0.5626(5) 0.2731(5) -0.0987(4) 0.0880(16) Uani 1 1 d . A .
H10A H -0.6442 0.2623 -0.1159 0.106 Uiso 1 1 calc R . .
C11 C -0.4747(5) 0.1770(5) -0.0768(5) 0.108(2) Uani 1 1 d . . .
H11A H -0.4959 0.0996 -0.0800 0.129 Uiso 1 1 calc R A .
C12 C -0.3532(5) 0.1923(4) -0.0496(4) 0.0918(17) Uani 1 1 d . A .
H12A H -0.2953 0.1243 -0.0337 0.110 Uiso 1 1 calc R . .
N13 N 0.0712(3) 0.5351(3) -0.1682(2) 0.0613(9) Uani 1 1 d . . .
C14 C 0.1370(5) 0.4514(4) -0.2067(3) 0.0803(15) Uani 1 1 d . A .
H14A H 0.1530 0.3739 -0.1679 0.096 Uiso 1 1 calc R . .
C15 C 0.1832(5) 0.4702(4) -0.2994(3) 0.0790(14) Uani 1 1 d . . .
H15A H 0.2283 0.4072 -0.3216 0.095 Uiso 1 1 calc R A .
C16 C 0.1615(4) 0.5845(3) -0.3588(3) 0.0523(9) Uani 1 1 d . A .
C17 C 0.0908(5) 0.6721(4) -0.3206(3) 0.0662(12) Uani 1 1 d . . .
H17A H 0.0717 0.7498 -0.3581 0.079 Uiso 1 1 calc R A .
C18 C 0.0491(5) 0.6439(4) -0.2274(3) 0.0716(13) Uani 1 1 d . A .
H18A H 0.0021 0.7048 -0.2037 0.086 Uiso 1 1 calc R . .
C19 C 0.2073(4) 0.6096(3) -0.4585(3) 0.0565(10) Uani 1 1 d . . .
N20 N 0.2528(5) 0.5268(4) -0.5073(3) 0.0868(13) Uani 1 1 d . A .
O21 O 0.2674(7) 0.4110(3) -0.4741(3) 0.179(3) Uani 1 1 d . . .
C22 C 0.2790(5) 0.5802(5) -0.6100(3) 0.0779(13) Uani 1 1 d . . .
C23 C 0.4071(8) 0.5255(7) -0.6398(5) 0.155(3) Uani 1 1 d . A .
H23A H 0.4749 0.5534 -0.6111 0.233 Uiso 1 1 calc R . .
H23B H 0.4213 0.5503 -0.7069 0.233 Uiso 1 1 calc R . .
H23C H 0.4072 0.4378 -0.6203 0.233 Uiso 1 1 calc R . .
C24 C 0.1760(12) 0.5348(10) -0.6592(7) 0.227(6) Uani 1 1 d . A .
H24A H 0.0921 0.5688 -0.6423 0.340 Uiso 1 1 calc R . .
H24B H 0.1772 0.4469 -0.6402 0.340 Uiso 1 1 calc R . .
H24C H 0.1937 0.5600 -0.7260 0.340 Uiso 1 1 calc R . .
C25 C 0.2682(5) 0.7183(4) -0.6151(3) 0.0738(13) Uani 1 1 d . A .
C26 C 0.4041(8) 0.7698(8) -0.6223(6) 0.163(4) Uani 1 1 d . . .
H26A H 0.3944 0.8562 -0.6255 0.244 Uiso 1 1 calc R A .
H26B H 0.4526 0.7563 -0.6778 0.244 Uiso 1 1 calc R . .
H26C H 0.4493 0.7290 -0.5679 0.244 Uiso 1 1 calc R . .
C27 C 0.1845(10) 0.7986(9) -0.6848(4) 0.202(5) Uani 1 1 d . . .
H27A H 0.1011 0.7651 -0.6795 0.303 Uiso 1 1 calc R A .
H27B H 0.2240 0.8038 -0.7470 0.303 Uiso 1 1 calc R . .
H27C H 0.1740 0.8790 -0.6730 0.303 Uiso 1 1 calc R . .
N28 N 0.2123(4) 0.7206(3) -0.5179(2) 0.0639(9) Uani 1 1 d . A .
O29 O 0.1860(4) 0.8245(3) -0.4947(2) 0.0974(12) Uani 1 1 d . . .
Cu2 Cu 0.0000 0.0000 0.5000 0.0505(2) Uani 1 2 d S . .
C30 C -0.2058(5) -0.0580(5) 0.2814(3) 0.0703(12) Uani 1 1 d . . .
F30C F -0.1254(4) -0.1386(3) 0.2481(2) 0.1187(12) Uani 1 1 d . . .
F30B F -0.1894(3) 0.0480(3) 0.22214(18) 0.0974(9) Uani 1 1 d . . .
F30A F -0.3252(3) -0.0862(4) 0.27376(19) 0.1267(14) Uani 1 1 d . . .
C31 C -0.1768(4) -0.0578(3) 0.3818(3) 0.0530(9) Uani 1 1 d . . .
O32 O -0.0690(3) -0.0118(2) 0.38481(17) 0.0570(7) Uani 1 1 d . . .
C33 C -0.2635(4) -0.1060(4) 0.4540(3) 0.0587(10) Uani 1 1 d . . .
H33A H -0.3401 -0.1327 0.4395 0.070 Uiso 1 1 calc R . .
C34 C -0.2429(4) -0.1175(3) 0.5503(3) 0.0495(9) Uani 1 1 d . . .
O35 O -0.1378(3) -0.0903(2) 0.57741(17) 0.0545(6) Uani 1 1 d . . .
C36 C -0.3446(4) -0.1653(3) 0.6255(3) 0.0517(9) Uani 1 1 d . . .
C37 C -0.4730(4) -0.1676(4) 0.6065(3) 0.0686(12) Uani 1 1 d . . .
H37A H -0.4970 -0.1399 0.5450 0.082 Uiso 1 1 calc R . .
C38 C -0.5665(5) -0.2111(5) 0.6784(4) 0.0820(14) Uani 1 1 d . . .
H38A H -0.6523 -0.2122 0.6646 0.098 Uiso 1 1 calc R . .
C39 C -0.5325(6) -0.2520(5) 0.7688(4) 0.0897(16) Uani 1 1 d . . .
H39A H -0.5949 -0.2814 0.8167 0.108 Uiso 1 1 calc R . .
C40 C -0.4051(6) -0.2496(5) 0.7890(3) 0.0902(16) Uani 1 1 d . . .
H40A H -0.3816 -0.2776 0.8506 0.108 Uiso 1 1 calc R . .
C41 C -0.3120(5) -0.2056(4) 0.7176(3) 0.0727(13) Uani 1 1 d . . .
H41A H -0.2268 -0.2032 0.7319 0.087 Uiso 1 1 calc R . .

loop_
_atom_site_aniso_label
_atom_site_aniso_U_11
_atom_site_aniso_U_22
_atom_site_aniso_U_33
_atom_site_aniso_U_23
_atom_site_aniso_U_13
_atom_site_aniso_U_12
Cu1 0.0462(4) 0.0301(3) 0.0865(5) -0.0087(3) -0.0086(3) -0.0005(3)
F1A 0.122(8) 0.065(3) 0.159(6) -0.049(4) -0.100(6) 0.030(4)
F1B 0.075(3) 0.033(2) 0.088(3) 0.007(2) 0.006(2) 0.0040(17)
F1C 0.072(3) 0.059(2) 0.091(3) -0.0267(19) 0.014(2) 0.012(2)
F1D 0.050(13) 0.064(13) 0.28(5) 0.01(2) 0.03(2) 0.032(10)
F1E 0.086(15) 0.113(17) 0.126(17) 0.019(13) -0.011(13) 0.042(12)
F1F 0.26(5) 0.14(3) 0.56(8) -0.25(4) -0.30(6) 0.13(3)
C1 0.064(3) 0.041(2) 0.071(3) -0.019(2) -0.020(2) 0.0043(19)
C2 0.057(2) 0.0336(17) 0.0400(18) -0.0107(15) -0.0010(16) 0.0046(16)
O3 0.0475(15) 0.0348(13) 0.0846(19) -0.0103(13) -0.0074(13) -0.0004(11)
C4 0.060(2) 0.0346(18) 0.063(2) -0.0138(17) -0.0168(19) 0.0020(16)
C5 0.049(2) 0.0377(18) 0.0404(19) -0.0087(15) 0.0034(16) -0.0035(15)
O6 0.0478(15) 0.0351(13) 0.087(2) -0.0114(13) -0.0110(14) 0.0024(11)
C7 0.049(2) 0.0415(19) 0.047(2) -0.0079(16) -0.0025(16) -0.0018(16)
C8 0.062(3) 0.056(2) 0.098(3) -0.022(2) -0.022(2) 0.005(2)
C9 0.065(3) 0.081(4) 0.134(5) -0.020(3) -0.041(3) 0.014(3)
C10 0.058(3) 0.081(3) 0.119(4) -0.002(3) -0.024(3) -0.014(3)
C11 0.075(4) 0.066(3) 0.183(6) -0.016(4) -0.040(4) -0.023(3)
C12 0.060(3) 0.051(3) 0.162(5) -0.013(3) -0.031(3) -0.002(2)
N13 0.058(2) 0.058(2) 0.062(2) -0.0053(17) -0.0046(17) 0.0052(17)
C14 0.079(3) 0.058(3) 0.081(3) 0.012(2) 0.012(3) 0.022(2)
C15 0.084(3) 0.057(3) 0.080(3) -0.003(2) 0.023(3) 0.016(2)
C16 0.044(2) 0.046(2) 0.063(2) -0.0061(18) -0.0019(18) -0.0029(17)
C17 0.091(3) 0.047(2) 0.054(2) -0.0055(19) -0.004(2) 0.012(2)
C18 0.094(4) 0.058(3) 0.059(3) -0.015(2) -0.004(2) 0.018(2)
C19 0.059(3) 0.045(2) 0.064(3) -0.0122(19) 0.003(2) -0.0031(18)
N20 0.116(4) 0.055(2) 0.089(3) -0.027(2) 0.032(2) -0.008(2)
O21 0.328(8) 0.050(2) 0.139(4) -0.027(2) 0.097(4) -0.001(3)
C22 0.094(4) 0.078(3) 0.065(3) -0.028(2) 0.007(3) -0.007(3)
C23 0.165(8) 0.114(5) 0.159(7) -0.024(5) 0.075(6) 0.031(5)
C24 0.299(15) 0.210(11) 0.212(10) -0.066(8) -0.107(10) -0.112(10)
C25 0.096(4) 0.070(3) 0.053(3) -0.015(2) 0.000(2) 0.006(3)
C26 0.164(8) 0.163(7) 0.183(8) -0.087(6) 0.083(6) -0.099(6)
C27 0.295(12) 0.225(9) 0.063(4) -0.036(5) -0.047(5) 0.162(9)
N28 0.082(3) 0.055(2) 0.054(2) -0.0140(17) -0.0056(18) 0.0078(18)
O29 0.164(4) 0.0522(18) 0.070(2) -0.0098(16) 0.000(2) 0.011(2)
Cu2 0.0528(4) 0.0458(4) 0.0518(4) -0.0054(3) -0.0055(3) -0.0149(3)
C30 0.066(3) 0.091(3) 0.057(3) -0.020(3) 0.002(2) -0.024(3)
F30C 0.152(3) 0.136(3) 0.088(2) -0.067(2) -0.026(2) 0.015(2)
F30B 0.112(2) 0.117(2) 0.0564(15) -0.0020(16) -0.0070(15) -0.0246(19)
F30A 0.101(2) 0.228(4) 0.0610(17) -0.030(2) -0.0092(16) -0.080(3)
C31 0.058(3) 0.051(2) 0.051(2) -0.0114(18) -0.0036(19) -0.0094(19)
O32 0.0557(17) 0.0635(17) 0.0533(15) -0.0143(13) 0.0011(12) -0.0171(13)
C33 0.060(3) 0.066(3) 0.053(2) -0.013(2) -0.0033(19) -0.023(2)
C34 0.054(2) 0.0384(18) 0.055(2) -0.0078(17) -0.0030(18) -0.0077(16)
O35 0.0545(16) 0.0529(15) 0.0547(15) -0.0041(12) -0.0092(12) -0.0164(12)
C36 0.056(2) 0.046(2) 0.055(2) -0.0143(18) 0.0000(18) -0.0129(17)
C37 0.065(3) 0.078(3) 0.065(3) -0.017(2) -0.001(2) -0.014(2)
C38 0.061(3) 0.108(4) 0.082(4) -0.029(3) 0.013(3) -0.030(3)
C39 0.098(4) 0.099(4) 0.073(4) -0.021(3) 0.029(3) -0.042(3)
C40 0.105(4) 0.112(4) 0.052(3) -0.009(3) 0.004(3) -0.042(3)
C41 0.077(3) 0.088(3) 0.056(3) -0.015(2) -0.005(2) -0.030(3)

loop_
_atom_type_symbol
_atom_type_description
_atom_type_scat_dispersion_real
_atom_type_scat_dispersion_imag
_atom_type_scat_source
C C 0.0033 0.0016 'International Tables Vol C Tables 4.2.6.8 and 6.1.1.4'
H H 0.0000 0.0000 'International Tables Vol C Tables 4.2.6.8 and 6.1.1.4'
N N 0.0061 0.0033 'International Tables Vol C Tables 4.2.6.8 and 6.1.1.4'
O O 0.0106 0.0060 'International Tables Vol C Tables 4.2.6.8 and 6.1.1.4'
F F 0.0171 0.0103 'International Tables Vol C Tables 4.2.6.8 and 6.1.1.4'
Cu Cu 0.3201 1.2651 'International Tables Vol C Tables 4.2.6.8 and 6.1.1.4'

loop_
_geom_angle_atom_site_label_1
_geom_angle_atom_site_label_2
_geom_angle_atom_site_label_3
_geom_angle
_geom_angle_site_symmetry_1
_geom_angle_site_symmetry_3
_geom_angle_publ_flag
O3 Cu1 O3 180.0 2_565 . ?
O3 Cu1 O6 92.52(10) 2_565 2_565 ?
O3 Cu1 O6 87.48(10) . 2_565 ?
O3 Cu1 O6 87.48(10) 2_565 . ?
O3 Cu1 O6 92.52(10) . . ?
O6 Cu1 O6 180.0 2_565 . ?
O3 Cu1 N13 90.06(12) 2_565 2_565 ?
O3 Cu1 N13 89.94(12) . 2_565 ?
O6 Cu1 N13 89.54(12) 2_565 2_565 ?
O6 Cu1 N13 90.46(12) . 2_565 ?
O3 Cu1 N13 89.94(12) 2_565 . ?
O3 Cu1 N13 90.06(12) . . ?
O6 Cu1 N13 90.46(12) 2_565 . ?
O6 Cu1 N13 89.54(12) . . ?
N13 Cu1 N13 180.00(16) 2_565 . ?
F1D C1 F1F 115.0(17) . . ?
F1D C1 F1A 50(2) . . ?
F1F C1 F1A 123.8(16) . . ?
F1D C1 F1B 128.7(10) . . ?
F1F C1 F1B 30(3) . . ?
F1A C1 F1B 108.6(5) . . ?
F1D C1 F1C 59(2) . . ?
F1F C1 F1C 73(3) . . ?
F1A C1 F1C 107.1(6) . . ?
F1B C1 F1C 103.1(4) . . ?
F1D C1 F1E 99.8(18) . . ?
F1F C1 F1E 98(2) . . ?
F1A C1 F1E 51.0(11) . . ?
F1B C1 F1E 69.3(14) . . ?
F1C C1 F1E 147.1(8) . . ?
F1D C1 C2 117.3(10) . . ?
F1F C1 C2 118.7(13) . . ?
F1A C1 C2 113.7(4) . . ?
F1B C1 C2 114.0(4) . . ?
F1C C1 C2 109.7(4) . . ?
F1E C1 C2 102.3(8) . . ?
O3 C2 C4 129.5(3) . . ?
O3 C2 C1 112.8(3) . . ?
C4 C2 C1 117.7(3) . . ?
C2 O3 Cu1 122.9(2) . . ?
C2 C4 C5 124.3(3) . . ?
C2 C4 H4A 117.9 . . ?
C5 C4 H4A 117.9 . . ?
O6 C5 C4 123.3(3) . . ?
O6 C5 C7 116.7(3) . . ?
C4 C5 C7 120.0(3) . . ?
C5 O6 Cu1 127.2(2) . . ?
C12 C7 C8 116.8(4) . . ?
C12 C7 C5 124.1(3) . . ?
C8 C7 C5 119.1(3) . . ?
C9 C8 C7 121.0(4) . . ?
C9 C8 H8A 119.5 . . ?
C7 C8 H8A 119.5 . . ?
C10 C9 C8 120.8(4) . . ?
C10 C9 H9A 119.6 . . ?
C8 C9 H9A 119.6 . . ?
C11 C10 C9 118.6(5) . . ?
C11 C10 H10A 120.7 . . ?
C9 C10 H10A 120.7 . . ?
C10 C11 C12 121.0(5) . . ?
C10 C11 H11A 119.5 . . ?
C12 C11 H11A 119.5 . . ?
C7 C12 C11 121.8(4) . . ?
C7 C12 H12A 119.1 . . ?
C11 C12 H12A 119.1 . . ?
C14 N13 C18 114.8(4) . . ?
C14 N13 Cu1 124.0(3) . . ?
C18 N13 Cu1 121.1(3) . . ?
N13 C14 C15 125.2(4) . . ?
N13 C14 H14A 117.4 . . ?
C15 C14 H14A 117.4 . . ?
C14 C15 C16 118.8(4) . . ?
C14 C15 H15A 120.6 . . ?
C16 C15 H15A 120.6 . . ?
C15 C16 C17 116.9(4) . . ?
C15 C16 C19 121.3(4) . . ?
C17 C16 C19 121.8(3) . . ?
C18 C17 C16 119.6(4) . . ?
C18 C17 H17A 120.2 . . ?
C16 C17 H17A 120.2 . . ?
N13 C18 C17 124.6(4) . . ?
N13 C18 H18A 117.7 . . ?
C17 C18 H18A 117.7 . . ?
N28 C19 N20 107.2(4) . . ?
N28 C19 C16 126.0(3) . . ?
N20 C19 C16 126.8(4) . . ?
O21 N20 C19 125.9(4) . . ?
O21 N20 C22 120.1(4) . . ?
C19 N20 C22 113.9(4) . . ?
N20 C22 C23 107.7(5) . . ?
N20 C22 C24 106.2(6) . . ?
C23 C22 C24 107.0(7) . . ?
N20 C22 C25 102.0(3) . . ?
C23 C22 C25 117.7(5) . . ?
C24 C22 C25 115.4(6) . . ?
C22 C23 H23A 109.5 . . ?
C22 C23 H23B 109.5 . . ?
H23A C23 H23B 109.5 . . ?
C22 C23 H23C 109.5 . . ?
H23A C23 H23C 109.5 . . ?
H23B C23 H23C 109.5 . . ?
C22 C24 H24A 109.5 . . ?
C22 C24 H24B 109.5 . . ?
H24A C24 H24B 109.5 . . ?
C22 C24 H24C 109.5 . . ?
H24A C24 H24C 109.5 . . ?
H24B C24 H24C 109.5 . . ?
C27 C25 N28 109.1(4) . . ?
C27 C25 C22 118.2(5) . . ?
N28 C25 C22 101.5(4) . . ?
C27 C25 C26 110.7(7) . . ?
N28 C25 C26 104.7(4) . . ?
C22 C25 C26 111.3(5) . . ?
C25 C26 H26A 109.5 . . ?
C25 C26 H26B 109.5 . . ?
H26A C26 H26B 109.5 . . ?
C25 C26 H26C 109.5 . . ?
H26A C26 H26C 109.5 . . ?
H26B C26 H26C 109.5 . . ?
C25 C27 H27A 109.5 . . ?
C25 C27 H27B 109.5 . . ?
H27A C27 H27B 109.5 . . ?
C25 C27 H27C 109.5 . . ?
H27A C27 H27C 109.5 . . ?
H27B C27 H27C 109.5 . . ?
O29 N28 C19 125.3(3) . . ?
O29 N28 C25 120.3(3) . . ?
C19 N28 C25 114.1(3) . . ?
O32 Cu2 O32 180.0 2_556 . ?
O32 Cu2 O35 92.69(11) 2_556 2_556 ?
O32 Cu2 O35 87.31(11) . 2_556 ?
O32 Cu2 O35 87.31(11) 2_556 . ?
O32 Cu2 O35 92.69(11) . . ?
O35 Cu2 O35 180.00(16) 2_556 . ?
F30B C30 F30A 106.4(4) . . ?
F30B C30 F30C 105.6(4) . . ?
F30A C30 F30C 106.8(4) . . ?
F30B C30 C31 112.7(4) . . ?
F30A C30 C31 114.0(4) . . ?
F30C C30 C31 110.9(4) . . ?
O32 C31 C33 129.0(4) . . ?
O32 C31 C30 112.5(3) . . ?
C33 C31 C30 118.6(4) . . ?
C31 O32 Cu2 123.6(2) . . ?
C31 C33 C34 123.4(4) . . ?
C31 C33 H33A 118.3 . . ?
C34 C33 H33A 118.3 . . ?
O35 C34 C33 122.8(4) . . ?
O35 C34 C36 116.5(3) . . ?
C33 C34 C36 120.6(3) . . ?
C34 O35 Cu2 127.2(2) . . ?
C41 C36 C37 118.4(4) . . ?
C41 C36 C34 119.5(4) . . ?
C37 C36 C34 122.0(4) . . ?
C36 C37 C38 120.8(4) . . ?
C36 C37 H37A 119.6 . . ?
C38 C37 H37A 119.6 . . ?
C39 C38 C37 120.1(5) . . ?
C39 C38 H38A 119.9 . . ?
C37 C38 H38A 119.9 . . ?
C38 C39 C40 119.8(5) . . ?
C38 C39 H39A 120.1 . . ?
C40 C39 H39A 120.1 . . ?
C39 C40 C41 120.1(5) . . ?
C39 C40 H40A 119.9 . . ?
C41 C40 H40A 119.9 . . ?
C36 C41 C40 120.7(5) . . ?
C36 C41 H41A 119.6 . . ?
C40 C41 H41A 119.6 . . ?

loop_
_geom_bond_atom_site_label_1
_geom_bond_atom_site_label_2
_geom_bond_distance
_geom_bond_site_symmetry_2
_geom_bond_publ_flag
Cu1 O3 1.960(2) 2_565 ?
Cu1 O3 1.960(2) . ?
Cu1 O6 1.979(3) 2_565 ?
Cu1 O6 1.979(3) . ?
Cu1 N13 2.465(3) 2_565 ?
Cu1 N13 2.465(3) . ?
F1A C1 1.296(6) . ?
F1B C1 1.325(6) . ?
F1C C1 1.356(6) . ?
F1D C1 1.230(14) . ?
F1E C1 1.408(14) . ?
F1F C1 1.26(2) . ?
C1 C2 1.532(5) . ?
C2 O3 1.267(4) . ?
C2 C4 1.373(5) . ?
C4 C5 1.420(5) . ?
C4 H4A 0.9300 . ?
C5 O6 1.259(4) . ?
C5 C7 1.491(5) . ?
C7 C12 1.379(6) . ?
C7 C8 1.391(5) . ?
C8 C9 1.390(6) . ?
C8 H8A 0.9300 . ?
C9 C10 1.376(7) . ?
C9 H9A 0.9300 . ?
C10 C11 1.353(7) . ?
C10 H10A 0.9300 . ?
C11 C12 1.390(7) . ?
C11 H11A 0.9300 . ?
C12 H12A 0.9300 . ?
N13 C14 1.330(5) . ?
N13 C18 1.335(5) . ?
C14 C15 1.376(6) . ?
C14 H14A 0.9300 . ?
C15 C16 1.383(5) . ?
C15 H15A 0.9300 . ?
C16 C17 1.384(5) . ?
C16 C19 1.468(6) . ?
C17 C18 1.368(6) . ?
C17 H17A 0.9300 . ?
C18 H18A 0.9300 . ?
C19 N28 1.341(5) . ?
C19 N20 1.345(5) . ?
N20 O21 1.279(5) . ?
N20 C22 1.494(6) . ?
C22 C23 1.495(8) . ?
C22 C24 1.526(9) . ?
C22 C25 1.535(6) . ?
C23 H23A 0.9600 . ?
C23 H23B 0.9600 . ?
C23 H23C 0.9600 . ?
C24 H24A 0.9600 . ?
C24 H24B 0.9600 . ?
C24 H24C 0.9600 . ?
C25 C27 1.483(7) . ?
C25 N28 1.501(5) . ?
C25 C26 1.552(8) . ?
C26 H26A 0.9600 . ?
C26 H26B 0.9600 . ?
C26 H26C 0.9600 . ?
C27 H27A 0.9600 . ?
C27 H27B 0.9600 . ?
C27 H27C 0.9600 . ?
N28 O29 1.300(4) . ?
Cu2 O32 1.932(3) 2_556 ?
Cu2 O32 1.932(3) . ?
Cu2 O35 1.938(3) 2_556 ?
Cu2 O35 1.938(3) . ?
C30 F30B 1.309(5) . ?
C30 F30A 1.323(5) . ?
C30 F30C 1.337(6) . ?
C30 C31 1.532(6) . ?
C31 O32 1.277(4) . ?
C31 C33 1.364(5) . ?
C33 C34 1.424(5) . ?
C33 H33A 0.9300 . ?
C34 O35 1.276(4) . ?
C34 C36 1.491(5) . ?
C36 C41 1.381(5) . ?
C36 C37 1.387(6) . ?
C37 C38 1.394(6) . ?
C37 H37A 0.9300 . ?
C38 C39 1.364(7) . ?
C38 H38A 0.9300 . ?
C39 C40 1.383(7) . ?
C39 H39A 0.9300 . ?
C40 C41 1.388(7) . ?
C40 H40A 0.9300 . ?
C41 H41A 0.9300 . ?
